data_4060495
_journal_name_full Organometallics
_journal_paper_doi 10.1021/om050010e
_journal_year 2005
_chemical_formula_moiety ' C72 H100 B1 F24 N8 Rh1 Si4 '
_chemical_formula_sum 'C72 H100 B F24 N8 Rh Si4'
_chemical_formula_weight 1759.65
_space_group_IT_number 15
_symmetry_cell_setting monoclinic
_symmetry_space_group_name_Hall '-C 2yc'
_symmetry_space_group_name_H-M 'C 1 2/c 1'
_cell_angle_alpha 90
_cell_angle_beta 103.192(2)
_cell_angle_gamma 90
_cell_formula_units_Z 4
_cell_length_a 20.9469(6)
_cell_length_b 20.6092(6)
_cell_length_c 19.3746(4)
_cell_measurement_temperature 173
_cell_volume 8143.3(4)
_diffrn_ambient_temperature 173
_exptl_crystal_density_diffrn 1.435
_cod_depositor_comments
;
The following automatic conversions were performed:
'_symmetry_cell_setting' value 'Monoclinic ' changed to 'monoclinic'
according to '/home/saulius/struct/CIF-dictionaries/cif_core.dic'
dictionary named 'cif_core.dic' version 2.4.1 from 2010-06-29.

Automatic conversion script
Id: cif_fix_enum 1527 2010-12-29 10:47:43Z saulius 
;
_cod_original_sg_symbol_H-M 'C 2/c'
_cod_original_formula_sum ' C72 H100 B1 F24 N8 Rh1 Si4 '
_cod_database_code 4060495

loop_
_symmetry_equiv_pos_as_xyz
x,y,z
-x,-y,-z
x+1/2,y+1/2,z
-x+1/2,-y+1/2,-z
-x,y,-z+1/2
x,-y,z+1/2
-x+1/2,y+1/2,-z+1/2
x+1/2,-y+1/2,z+1/2

loop_
_atom_site_label
_atom_site_type_symbol
_atom_site_fract_x
_atom_site_fract_y
_atom_site_fract_z
_atom_site_U_iso_or_equiv
_atom_site_occupancy
_atom_site_adp_type
_atom_site_attached_hydrogens
Rh1 Rh 0.5000 -0.067759(18) 0.7500 0.0180 1.0000 Uani .
Si1 Si 0.38907(4) -0.06890(5) 0.70161(4) 0.0245 1.0000 Uani .
Si2 Si 0.5000 0.04331(7) 0.7500 0.0290 1.0000 Uani .
Si3 Si 0.5000 -0.18011(6) 0.7500 0.0234 1.0000 Uani .
N1 N 0.34325(13) -0.10100(15) 0.62446(15) 0.0310 1.0000 Uani .
N2 N 0.32241(13) -0.03888(15) 0.72835(15) 0.0302 1.0000 Uani .
N3 N 0.52414(17) 0.09987(16) 0.81539(18) 0.0404 1.0000 Uani .
N4 N 0.54013(14) -0.23662(14) 0.71092(16) 0.0313 1.0000 Uani .
C1 C 0.27466(18) -0.0805(2) 0.6133(2) 0.0488 1.0000 Uani .
C2 C 0.26178(17) -0.0647(3) 0.6832(2) 0.0526 1.0000 Uani .
C3 C 0.5249(3) 0.1649(2) 0.7849(3) 0.0645 1.0000 Uani .
C4 C 0.5130(2) -0.30187(19) 0.7167(2) 0.0449 1.0000 Uani .
C5 C 0.35774(18) -0.14080(19) 0.56604(18) 0.0343 1.0000 Uani .
C6 C 0.4295(2) -0.1460(4) 0.5711(3) 0.0799 1.0000 Uani .
C7 C 0.3287(5) -0.2081(3) 0.5695(4) 0.1189 1.0000 Uani .
C8 C 0.3282(3) -0.1115(3) 0.4954(2) 0.0735 1.0000 Uani .
C9 C 0.31247(17) -0.00057(18) 0.7895(2) 0.0340 1.0000 Uani .
C10 C 0.2682(2) -0.0367(3) 0.8292(3) 0.0558 1.0000 Uani .
C11 C 0.2799(3) 0.0646(2) 0.7632(3) 0.0646 1.0000 Uani .
C12 C 0.3767(2) 0.0127(3) 0.8407(2) 0.0513 1.0000 Uani .
C13 C 0.5593(2) 0.0953(2) 0.8906(2) 0.0457 1.0000 Uani .
C14 C 0.5409(3) 0.0320(3) 0.9219(2) 0.0584 1.0000 Uani .
C15 C 0.6331(3) 0.0950(4) 0.8961(4) 0.0845 1.0000 Uani .
C16 C 0.5418(3) 0.1502(3) 0.9348(3) 0.0769 1.0000 Uani .
C17 C 0.58972(17) -0.23522(18) 0.6681(2) 0.0333 1.0000 Uani .
C18 C 0.6063(2) -0.1661(2) 0.6518(3) 0.0501 1.0000 Uani .
C19 C 0.6518(2) -0.2691(3) 0.7073(3) 0.0665 1.0000 Uani .
C20 C 0.5639(2) -0.2695(2) 0.5970(2) 0.0421 1.0000 Uani .
C21 C 1.00396(14) -0.02522(15) 0.81679(16) 0.0228 1.0000 Uani .
C22 C 0.95260(14) -0.01140(16) 0.84931(16) 0.0238 1.0000 Uani .
C23 C 0.95826(15) 0.03379(15) 0.90312(16) 0.0233 1.0000 Uani .
C24 C 0.90030(16) 0.04705(17) 0.93361(18) 0.0294 1.0000 Uani .
C25 C 1.01574(14) 0.06831(17) 0.92736(15) 0.0254 1.0000 Uani .
C26 C 1.06675(15) 0.05650(15) 0.89465(16) 0.0256 1.0000 Uani .
C27 C 1.06062(15) 0.01164(16) 0.84102(16) 0.0249 1.0000 Uani .
C28 C 1.12993(18) 0.0920(2) 0.9171(2) 0.0367 1.0000 Uani .
C29 C 0.93673(14) -0.12296(16) 0.73705(16) 0.0240 1.0000 Uani .
C30 C 0.89755(15) -0.13672(16) 0.67061(16) 0.0268 1.0000 Uani .
C31 C 0.84736(15) -0.18255(17) 0.66149(17) 0.0282 1.0000 Uani .
C32 C 0.80728(16) -0.19495(18) 0.58796(19) 0.0392 1.0000 Uani .
C33 C 0.83491(16) -0.21565(17) 0.71832(19) 0.0313 1.0000 Uani .
C34 C 0.87334(16) -0.20299(16) 0.78479(18) 0.0283 1.0000 Uani .
C35 C 0.92375(15) -0.15836(15) 0.79439(17) 0.0251 1.0000 Uani .
C36 C 0.86053(17) -0.23878(17) 0.84721(19) 0.0391 1.0000 Uani .
B1 B 1.0000 -0.0745(3) 0.7500 0.0234 1.0000 Uani .
F1 F 0.91566(11) 0.07691(12) 0.99591(12) 0.0465 1.0000 Uani .
F2 F 0.85550(11) 0.08345(12) 0.89077(13) 0.0465 1.0000 Uani .
F3 F 0.86915(11) -0.00786(11) 0.94373(12) 0.0412 1.0000 Uani .
F4 F 1.13263(12) 0.13091(12) 0.97204(14) 0.0517 1.0000 Uani .
F5 F 1.1804(1) 0.05137(12) 0.93629(14) 0.0496 1.0000 Uani .
F6 F 1.14297(14) 0.12775(15) 0.86446(15) 0.0629 1.0000 Uani .
F70 F 0.8436(6) -0.2008(7) 0.5429(7) 0.0777 0.5000 Uani .
F80 F 0.7624(4) -0.1519(5) 0.5644(7) 0.0968 0.5000 Uani .
F90 F 0.7778(5) -0.2515(4) 0.5858(6) 0.0818 0.5000 Uani .
F71 F 0.8394(6) -0.2190(6) 0.5447(6) 0.0723 0.5000 Uani .
F81 F 0.7883(4) -0.1395(4) 0.5560(6) 0.0772 0.5000 Uani .
F91 F 0.7538(4) -0.2277(6) 0.5836(6) 0.1004 0.5000 Uani .
F100 F 0.8645(6) -0.3014(3) 0.8408(4) 0.0889 0.5000 Uani .
F110 F 0.7990(3) -0.2576(5) 0.8367(4) 0.0825 0.5000 Uani .
F120 F 0.9065(4) -0.2308(4) 0.9062(3) 0.0695 0.5000 Uani .
F101 F 0.8915(5) -0.2927(5) 0.8584(7) 0.1303 0.5000 Uani .
F111 F 0.8066(5) -0.2258(6) 0.8639(6) 0.1121 0.5000 Uani .
F121 F 0.8688(8) -0.2040(5) 0.9033(4) 0.1233 0.5000 Uani .
H11 H 0.24431(18) -0.1161(2) 0.5896(2) 0.0586 1.0000 Uiso .
H12 H 0.26624(18) -0.0410(2) 0.5812(2) 0.0586 1.0000 Uiso .
H21 H 0.24763(17) -0.1055(3) 0.7056(2) 0.0604 1.0000 Uiso .
H22 H 0.22542(17) -0.0322(3) 0.6783(2) 0.0604 1.0000 Uiso .
H31 H 0.5154(3) 0.1990(2) 0.8177(3) 0.0801 1.0000 Uiso .
H32 H 0.5705(3) 0.1740(2) 0.7763(3) 0.0801 1.0000 Uiso .
H41 H 0.5477(2) -0.33645(19) 0.7195(2) 0.0561 1.0000 Uiso .
H42 H 0.4764(2) -0.31180(19) 0.6739(2) 0.0561 1.0000 Uiso .
H61 H 0.4382(2) -0.1726(4) 0.5306(3) 0.0926 1.0000 Uiso .
H62 H 0.4534(2) -0.1657(4) 0.6168(3) 0.0926 1.0000 Uiso .
H63 H 0.4483(2) -0.1009(4) 0.5673(3) 0.0926 1.0000 Uiso .
H71 H 0.3366(5) -0.2371(3) 0.5310(4) 0.1392 1.0000 Uiso .
H72 H 0.3482(5) -0.2286(3) 0.6168(4) 0.1392 1.0000 Uiso .
H73 H 0.2790(5) -0.2058(3) 0.5650(4) 0.1392 1.0000 Uiso .
H81 H 0.3391(3) -0.1381(3) 0.4565(2) 0.0844 1.0000 Uiso .
H82 H 0.3478(3) -0.0664(3) 0.4932(2) 0.0844 1.0000 Uiso .
H83 H 0.2798(3) -0.1068(3) 0.4877(2) 0.0844 1.0000 Uiso .
H101 H 0.2618(2) -0.0110(3) 0.8711(3) 0.0690 1.0000 Uiso .
H102 H 0.2889(2) -0.0799(3) 0.8474(3) 0.0690 1.0000 Uiso .
H103 H 0.2245(2) -0.0457(3) 0.7970(3) 0.0690 1.0000 Uiso .
H141 H 0.5639(3) 0.0283(3) 0.9735(2) 0.0681 1.0000 Uiso .
H142 H 0.5529(3) -0.0065(3) 0.8959(2) 0.0681 1.0000 Uiso .
H143 H 0.4920(3) 0.0306(3) 0.9187(2) 0.0681 1.0000 Uiso .
H151 H 0.6586(3) 0.0922(4) 0.9457(4) 0.0963 1.0000 Uiso .
H152 H 0.6470(3) 0.1363(4) 0.8739(4) 0.0963 1.0000 Uiso .
H153 H 0.6458(3) 0.0573(4) 0.8681(4) 0.0963 1.0000 Uiso .
H161 H 0.5666(3) 0.1452(3) 0.9856(3) 0.0929 1.0000 Uiso .
H162 H 0.5536(3) 0.1935(3) 0.9170(3) 0.0929 1.0000 Uiso .
H163 H 0.4937(3) 0.1497(3) 0.9331(3) 0.0929 1.0000 Uiso .
H181 H 0.6398(2) -0.1655(2) 0.6224(3) 0.0618 1.0000 Uiso .
H182 H 0.6236(2) -0.1412(2) 0.6969(3) 0.0618 1.0000 Uiso .
H183 H 0.5654(2) -0.1435(2) 0.6247(3) 0.0618 1.0000 Uiso .
H191 H 0.6857(2) -0.2693(3) 0.6789(3) 0.0784 1.0000 Uiso .
H192 H 0.6696(2) -0.2482(3) 0.7544(3) 0.0784 1.0000 Uiso .
H193 H 0.6409(2) -0.3163(3) 0.7166(3) 0.0784 1.0000 Uiso .
H201 H 0.5974(2) -0.2687(2) 0.5675(2) 0.0526 1.0000 Uiso .
H202 H 0.5530(2) -0.3162(2) 0.6051(2) 0.0526 1.0000 Uiso .
H203 H 0.5229(2) -0.2476(2) 0.5701(2) 0.0526 1.0000 Uiso .
H221 H 0.90979(14) -0.03520(16) 0.83285(16) 0.0261 1.0000 Uiso .
H251 H 1.01982(14) 0.10113(17) 0.96701(15) 0.0280 1.0000 Uiso .
H271 H 1.09861(15) 0.00507(16) 0.81784(16) 0.0282 1.0000 Uiso .
H301 H 0.90555(15) -0.11297(16) 0.62790(16) 0.0302 1.0000 Uiso .
H331 H 0.79794(16) -0.24829(17) 0.71152(19) 0.0364 1.0000 Uiso .
H351 H 0.95185(15) -0.15092(15) 0.84369(17) 0.0288 1.0000 Uiso .
H1221 H 0.3694(2) 0.0386(3) 0.8823(2) 0.0607 1.0000 Uiso .
H1222 H 0.3980(2) -0.0298(3) 0.8593(2) 0.0607 1.0000 Uiso .
H1223 H 0.4074(2) 0.0370(3) 0.8175(2) 0.0607 1.0000 Uiso .
H1241 H 0.2726(3) 0.0914(2) 0.8037(3) 0.0758 1.0000 Uiso .
H1242 H 0.3081(3) 0.0896(2) 0.7370(3) 0.0758 1.0000 Uiso .
H1243 H 0.2361(3) 0.0563(2) 0.7297(3) 0.0758 1.0000 Uiso .

loop_
_atom_site_aniso_label
_atom_site_aniso_U_11
_atom_site_aniso_U_22
_atom_site_aniso_U_33
_atom_site_aniso_U_23
_atom_site_aniso_U_13
_atom_site_aniso_U_12
Rh1 0.01400(14) 0.02168(17) 0.01829(15) 0.0000 0.00383(11) 0.0000
Si1 0.0196(4) 0.0292(4) 0.0250(4) -0.0014(4) 0.0057(3) 0.0019(4)
Si2 0.0291(7) 0.0273(6) 0.0336(7) 0.0000 0.0134(6) 0.0000
Si3 0.0205(6) 0.0258(6) 0.0241(6) 0.0000 0.0056(5) 0.0000
N1 0.0235(12) 0.0387(16) 0.0282(14) -0.0050(12) 0.001(1) 0.0054(11)
N2 0.0213(12) 0.0363(15) 0.0346(15) -0.0074(12) 0.0099(11) 0.0027(11)
N3 0.0505(18) 0.0308(16) 0.0445(18) -0.0086(14) 0.0203(15) -0.0091(14)
N4 0.0304(14) 0.0287(14) 0.0376(15) -0.0043(12) 0.0135(12) 0.0000(11)
C1 0.0219(15) 0.072(3) 0.048(2) -0.012(2) -0.0015(14) 0.0102(17)
C2 0.0209(14) 0.073(3) 0.063(2) -0.020(2) 0.0062(15) 0.001(2)
C3 0.102(4) 0.027(2) 0.075(3) -0.010(2) 0.044(3) -0.008(2)
C4 0.055(2) 0.0277(18) 0.059(2) -0.0065(17) 0.026(2) -0.0047(17)
C5 0.0330(17) 0.044(2) 0.0237(15) -0.0050(14) 0.0016(13) 0.0060(15)
C6 0.042(2) 0.140(5) 0.051(3) -0.045(3) -0.002(2) 0.035(3)
C7 0.217(5) 0.052(3) 0.125(5) -0.045(3) 0.117(4) -0.048(4)
C8 0.067(3) 0.121(4) 0.028(2) 0.004(2) 0.002(2) 0.042(3)
C9 0.0306(16) 0.039(2) 0.0373(18) -0.0078(15) 0.0174(14) 0.0021(14)
C10 0.052(2) 0.063(3) 0.064(3) -0.006(2) 0.036(2) 0.000(2)
C11 0.080(3) 0.046(2) 0.072(3) -0.003(2) 0.028(3) 0.021(3)
C12 0.042(2) 0.070(3) 0.046(2) -0.025(2) 0.0191(18) -0.003(2)
C13 0.0380(19) 0.055(2) 0.045(2) -0.0260(19) 0.0113(17) -0.0058(18)
C14 0.073(3) 0.067(3) 0.032(2) -0.006(2) 0.007(2) -0.003(3)
C15 0.048(3) 0.113(4) 0.092(4) -0.035(4) 0.015(3) -0.015(3)
C16 0.098(4) 0.068(3) 0.066(3) -0.034(3) 0.022(3) 0.014(3)
C17 0.0265(15) 0.0363(18) 0.0393(18) -0.0076(15) 0.0124(13) 0.0034(14)
C18 0.051(2) 0.050(2) 0.062(3) -0.018(2) 0.038(2) -0.0158(19)
C19 0.039(2) 0.096(4) 0.066(3) -0.013(3) 0.013(2) 0.023(2)
C20 0.050(2) 0.040(2) 0.041(2) -0.0112(16) 0.0186(17) 0.0016(17)
C21 0.0207(13) 0.0255(15) 0.0207(13) 0.0002(11) 0.0017(11) 0.0000(11)
C22 0.0198(13) 0.0263(14) 0.0243(14) 0.0025(12) 0.0032(11) 0.0009(11)
C23 0.0219(13) 0.0229(14) 0.0239(14) 0.0036(11) 0.0029(11) 0.0018(11)
C24 0.0254(14) 0.0330(17) 0.0307(16) 0.0004(13) 0.0080(12) 0.0033(12)
C25 0.0270(13) 0.0253(13) 0.0224(12) 0.0010(13) 0.002(1) 0.0022(14)
C26 0.0241(13) 0.0255(17) 0.0249(14) 0.0011(11) 0.0006(11) -0.0038(11)
C27 0.0215(13) 0.0287(15) 0.0254(14) 0.0016(12) 0.0069(11) -0.0021(12)
C28 0.0309(17) 0.0399(19) 0.0381(18) -0.0031(15) 0.0052(14) -0.0098(15)
C29 0.0186(12) 0.0273(15) 0.0269(15) -0.0026(12) 0.0070(11) 0.0004(11)
C30 0.0249(14) 0.0330(17) 0.0228(14) -0.0027(12) 0.0062(11) -0.0019(12)
C31 0.0215(13) 0.0333(17) 0.0296(15) -0.0069(13) 0.0054(12) -0.0030(12)
C32 0.0301(17) 0.049(2) 0.0377(19) -0.0127(17) 0.0068(15) -0.0110(16)
C33 0.0264(15) 0.0321(17) 0.0384(18) -0.0067(14) 0.0138(13) -0.0035(13)
C34 0.0305(15) 0.0237(15) 0.0335(17) 0.0019(13) 0.0132(13) 0.0006(12)
C35 0.0269(14) 0.0247(15) 0.0238(14) 0.0001(12) 0.0059(11) 0.0011(12)
C36 0.0438(19) 0.0363(19) 0.0393(19) 0.0033(16) 0.0139(16) -0.0032(16)
B1 0.0188(18) 0.032(3) 0.0192(19) 0.0000 0.0032(15) 0.0000
F1 0.0434(12) 0.0590(15) 0.0413(11) -0.0197(11) 0.018(1) -0.0012(11)
F2 0.0327(11) 0.0516(14) 0.0568(14) 0.0132(11) 0.014(1) 0.017(1)
F3 0.0363(11) 0.0424(12) 0.0501(13) 0.001(1) 0.021(1) -0.0065(9)
F4 0.0421(12) 0.0513(14) 0.0606(15) -0.0269(12) 0.0096(11) -0.0198(11)
F5 0.0187(9) 0.0592(16) 0.0660(16) -0.0126(12) -0.001(1) -0.0028(9)
F6 0.0592(16) 0.0727(18) 0.0556(15) 0.0093(14) 0.0109(12) -0.0375(14)
F70 0.061(4) 0.141(7) 0.035(4) -0.028(4) 0.020(3) -0.048(4)
F80 0.055(4) 0.120(6) 0.084(5) -0.052(5) -0.050(4) 0.054(4)
F90 0.089(5) 0.085(4) 0.057(4) -0.010(4) -0.012(5) -0.058(4)
F71 0.059(4) 0.107(6) 0.045(4) -0.044(4) -0.001(3) 0.027(5)
F81 0.070(4) 0.076(4) 0.059(4) -0.018(3) -0.042(4) 0.011(4)
F91 0.052(4) 0.206(8) 0.038(3) -0.009(5) -0.001(3) -0.082(4)
F100 0.196(6) 0.025(3) 0.063(4) -0.004(3) 0.063(5) -0.031(4)
F110 0.051(3) 0.138(6) 0.063(4) 0.037(4) 0.024(3) -0.032(4)
F120 0.098(4) 0.074(4) 0.033(3) 0.015(3) 0.008(3) -0.027(3)
F101 0.125(5) 0.149(7) 0.151(7) 0.116(5) 0.101(4) 0.105(5)
F111 0.095(4) 0.167(7) 0.104(6) 0.075(5) 0.083(4) 0.074(5)
F121 0.262(6) 0.086(5) 0.051(4) -0.034(3) 0.096(5) -0.092(5)

loop_
_geom_bond_atom_site_label_1
_geom_bond_site_symmetry_1
_geom_bond_atom_site_label_2
_geom_bond_site_symmetry_2
_geom_bond_distance
_geom_bond_publ_flag
Rh1 . Si1 . 2.2988(8) yes
Rh1 . Si1 5_656 2.2988(8) yes
Rh1 . Si2 . 2.2891(15) yes
Rh1 . Si3 . 2.3155(14) yes
Si1 . N1 . 1.714(3) yes
Si1 . N2 . 1.712(3) yes
Si2 . N3 . 1.711(3) yes
Si2 . N3 5_656 1.711(3) yes
Si3 . N4 . 1.711(3) yes
Si3 . N4 5_656 1.711(3) yes
N1 . C1 . 1.466(4) yes
N1 . C5 . 1.484(4) yes
N2 . C2 . 1.468(5) yes
N2 . C9 . 1.477(4) yes
N3 . C3 . 1.466(6) yes
N3 . C13 . 1.478(5) yes
N4 . C4 . 1.475(5) yes
N4 . C17 . 1.470(4) yes
C1 . C2 . 1.475(6) yes
C1 . H11 . 1.010 no
C1 . H12 . 1.015 no
C2 . H21 . 1.020 no
C2 . H22 . 1.003 no
C3 . C3 5_656 1.509(12) yes
C3 . H31 . 0.998 no
C3 . H32 . 1.024 no
C4 . C4 5_656 1.508(8) yes
C4 . H41 . 1.011 no
C4 . H42 . 1.014 no
C5 . C6 . 1.487(6) yes
C5 . C7 . 1.523(7) yes
C5 . C8 . 1.494(6) yes
C6 . H61 . 1.008 no
C6 . H62 . 0.998 no
C6 . H63 . 1.019 no
C7 . H71 . 0.998 no
C7 . H72 . 1.008 no
C7 . H73 . 1.025 no
C8 . H81 . 0.999 no
C8 . H82 . 1.022 no
C8 . H83 . 0.995 no
C9 . C10 . 1.528(6) yes
C9 . C11 . 1.540(6) yes
C9 . C12 . 1.504(6) yes
C10 . H101 . 1.003 no
C10 . H102 . 1.016 no
C10 . H103 . 1.000 no
C11 . H1241 . 1.000 no
C11 . H1242 . 1.003 no
C11 . H1243 . 1.011 no
C12 . H1221 . 1.007 no
C12 . H1222 . 1.012 no
C12 . H1223 . 0.999 no
C13 . C14 . 1.524(7) yes
C13 . C15 . 1.525(7) yes
C13 . C16 . 1.513(6) yes
C14 . H141 . 1.008 no
C14 . H142 . 1.003 no
C14 . H143 . 1.013 no
C15 . H151 . 0.989 no
C15 . H152 . 1.027 no
C15 . H153 . 1.018 no
C16 . H161 . 1.007 no
C16 . H162 . 1.009 no
C16 . H163 . 1.000 no
C17 . C18 . 1.516(6) yes
C17 . C19 . 1.517(6) yes
C17 . C20 . 1.532(5) yes
C18 . H181 . 0.999 no
C18 . H182 . 1.006 no
C18 . H183 . 1.011 no
C19 . H191 . 0.994 no
C19 . H192 . 1.001 no
C19 . H193 . 1.024 no
C20 . H201 . 1.003 no
C20 . H202 . 1.011 no
C20 . H203 . 1.005 no
C21 . C22 . 1.395(4) yes
C21 . C27 . 1.397(4) yes
C21 . B1 . 1.632(5) yes
C22 . C23 . 1.383(4) yes
C22 . H221 . 1.008 no
C23 . C24 . 1.492(4) yes
C23 . C25 . 1.385(4) yes
C24 . F1 . 1.327(4) yes
C24 . F2 . 1.333(4) yes
C24 . F3 . 1.343(4) yes
C25 . C26 . 1.383(4) yes
C25 . H251 . 1.013 no
C26 . C27 . 1.375(4) yes
C26 . C28 . 1.488(5) yes
C27 . H271 . 1.008 no
C28 . F4 . 1.322(4) yes
C28 . F5 . 1.334(5) yes
C28 . F6 . 1.336(5) yes
C29 . C30 . 1.389(4) yes
C29 . C35 . 1.406(4) yes
C29 . B1 . 1.633(4) yes
C30 . C31 . 1.394(4) yes
C30 . H301 . 1.008 no
C31 . C32 . 1.501(5) yes
C31 . C33 . 1.370(5) yes
C32 . F70 . 1.288(7) yes
C32 . F80 . 1.296(7) yes
C32 . F90 . 1.315(6) yes
C32 . F71 . 1.288(7) yes
C32 . F81 . 1.317(7) yes
C32 . F91 . 1.295(6) yes
C33 . C34 . 1.379(5) yes
C33 . H331 . 1.012 no
C34 . C35 . 1.381(4) yes
C34 . C36 . 1.492(5) yes
C35 . H351 . 1.013 no
C36 . F100 . 1.302(6) yes
C36 . F110 . 1.317(6) yes
C36 . F120 . 1.326(6) yes
C36 . F101 . 1.280(7) yes
C36 . F111 . 1.273(6) yes
C36 . F121 . 1.280(6) yes
F70 . F71 . 0.39(2) yes
F80 . F81 . 0.652(15) yes
F80 . F91 . 1.625(15) yes
F90 . F91 . 0.696(15) yes
F100 . F110 . 1.630(13) yes
F100 . F101 . 0.617(17) yes
F110 . F111 . 0.833(14) yes
F120 . F101 . 1.565(15) yes
F120 . F121 . 0.956(15) yes
F111 . F121 . 1.425(15) yes
